data_4118410
loop_
_publ_author_name
'Daiki Umeyama'
'Satoshi Horike'
'Munehiro Inukai'
'Tomoya Itakura'
'Susumu Kitagawa'

_publ_contact_author_address
;
Department of Synthetic Chemistry and Biological Chemistry
Graduate School of Engineering, Kyoto University
Katsura, Nishikyo-ku
Kyoto
615-8510
JAPAN
;
_publ_contact_author_email KITAGAWA@SBCHEM.KYOTO-U.AC.JP
_publ_contact_author_name 'Susumu Kitagawa'
_publ_section_title
;
 Inherent Proton Conduction in a 2D Coordination Framework
;
_journal_name_full 'Journal of the American Chemical Society'
_journal_page_first 12780
_journal_page_last 12785
_journal_paper_doi 10.1021/ja304693r
_journal_volume 134
_journal_year 2012
_chemical_formula_sum 'C2 H5 N3 O4 P Zn0.5'
_chemical_formula_weight 198.74
_chemical_name_systematic
; 
 ? 
;
_space_group_IT_number 60
_symmetry_cell_setting orthorhombic
_symmetry_space_group_name_Hall '-P 2n 2ab'
_symmetry_space_group_name_H-M 'P b c n'
_atom_sites_solution_hydrogens geom
_atom_sites_solution_primary direct
_atom_sites_solution_secondary difmap
_audit_creation_method SHELXL-97
_cell_angle_alpha 90.00
_cell_angle_beta 90.00
_cell_angle_gamma 90.00
_cell_formula_units_Z 8
_cell_length_a 8.4676(18)
_cell_length_b 9.549(2)
_cell_length_c 15.570(3)
_cell_measurement_temperature 223(2)
_cell_measurement_theta_max 27.5
_cell_measurement_theta_min 3
_cell_volume 1258.9(4)
_computing_structure_refinement 'SHELXL-97 (Sheldrick, 1997)'
_computing_structure_solution 'SHELXS-97 (Sheldrick, 1990)'
_diffrn_ambient_temperature 223(2)
_diffrn_measured_fraction_theta_full 0.998
_diffrn_measured_fraction_theta_max 0.998
_diffrn_measurement_device_type CCD
_diffrn_measurement_method \w
_diffrn_radiation_monochromator graphite
_diffrn_radiation_source 'fine-focus sealed tube'
_diffrn_radiation_type MoK\a
_diffrn_radiation_wavelength 0.71075
_diffrn_reflns_av_R_equivalents 0.0498
_diffrn_reflns_av_sigmaI/netI 0.0298
_diffrn_reflns_limit_h_max 10
_diffrn_reflns_limit_h_min -10
_diffrn_reflns_limit_k_max 8
_diffrn_reflns_limit_k_min -12
_diffrn_reflns_limit_l_max 20
_diffrn_reflns_limit_l_min -16
_diffrn_reflns_number 9318
_diffrn_reflns_theta_full 27.48
_diffrn_reflns_theta_max 27.48
_diffrn_reflns_theta_min 3.22
_exptl_absorpt_coefficient_mu 2.259
_exptl_absorpt_correction_T_max 0.6608
_exptl_absorpt_correction_T_min 0.6608
_exptl_absorpt_correction_type empirical
_exptl_crystal_colour colorless
_exptl_crystal_density_diffrn 2.097
_exptl_crystal_description prism
_exptl_crystal_F_000 800
_exptl_crystal_size_max 0.20
_exptl_crystal_size_mid 0.20
_exptl_crystal_size_min 0.20
_refine_diff_density_max 1.094
_refine_diff_density_min -1.082
_refine_diff_density_rms 0.347
_refine_ls_extinction_method none
_refine_ls_goodness_of_fit_ref 1.210
_refine_ls_hydrogen_treatment mixed
_refine_ls_matrix_type full
_refine_ls_number_parameters 98
_refine_ls_number_reflns 1442
_refine_ls_number_restraints 0
_refine_ls_restrained_S_all 1.210
_refine_ls_R_factor_all 0.0555
_refine_ls_R_factor_gt 0.0458
_refine_ls_shift/su_max 0.000
_refine_ls_shift/su_mean 0.000
_refine_ls_structure_factor_coef Fsqd
_refine_ls_weighting_details 'calc w=1/[\s^2^(Fo^2^)+(0.1000P)^2^+0.0000P] where P=(Fo^2^+2Fc^2^)/3'
_refine_ls_weighting_scheme calc
_refine_ls_wR_factor_gt 0.1454
_refine_ls_wR_factor_ref 0.1610
_reflns_number_gt 1268
_reflns_number_total 1442
_reflns_threshold_expression >2sigma(I)
_cod_data_source_file ja304693r_si_002.cif
_cod_data_source_block '[Zn(H2PO4)2(TzH)2]'
_cod_original_cell_volume 1258.9(5)
_cod_original_formula_sum 'C2 H5 N3 O4 P Zn0.50'
_cod_database_code 4118410

loop_
_symmetry_equiv_pos_as_xyz
'x, y, z'
'-x+1/2, -y+1/2, z+1/2'
'x+1/2, -y+1/2, -z'
'-x, y, -z+1/2'
'-x, -y, -z'
'x-1/2, y-1/2, -z-1/2'
'-x-1/2, y-1/2, z'
'x, -y, z-1/2'

loop_
_atom_site_label
_atom_site_type_symbol
_atom_site_fract_x
_atom_site_fract_y
_atom_site_fract_z
_atom_site_U_iso_or_equiv
_atom_site_adp_type
_atom_site_occupancy
_atom_site_symmetry_multiplicity
_atom_site_calc_flag
_atom_site_refinement_flags
Zn1 Zn 0.5000 0.20655(6) 0.2500 0.0117(3) Uani 1 2 d S
P2 P 0.70008(12) 0.20211(10) 0.05412(6) 0.0126(3) Uani 1 1 d .
N5 N 0.1611(4) -0.1262(3) 0.2123(2) 0.0160(7) Uani 1 1 d .
O5 O 0.5807(4) 0.2159(3) 0.12365(19) 0.0212(7) Uani 1 1 d .
C10 C 0.1266(5) -0.0375(4) 0.1486(3) 0.0153(8) Uani 1 1 d .
H12 H 0.0429 -0.0487 0.1095 0.018 Uiso 1 1 calc R
N6 N 0.3319(4) 0.0513(3) 0.2131(2) 0.0161(7) Uani 1 1 d .
C9 C 0.2865(5) -0.0685(4) 0.2499(2) 0.0168(9) Uani 1 1 d .
H13 H 0.3380 -0.1081 0.2975 0.020 Uiso 1 1 calc R
N8 N 0.2272(5) 0.0681(4) 0.1486(2) 0.0263(9) Uani 1 1 d .
H14 H 0.2262 0.1377 0.1125 0.032 Uiso 1 1 calc R
O6 O 0.8063(3) 0.0689(3) 0.0632(2) 0.0226(7) Uani 1 1 d .
H15 H 0.7554 -0.0014 0.0484 0.034 Uiso 1 1 calc R
O7 O 0.8144(4) 0.3233(3) 0.0477(2) 0.0255(8) Uani 1 1 d .
O8 O 0.6153(4) 0.1876(4) -0.0349(2) 0.0284(8) Uani 1 1 d .
H16 H 0.5182 0.1911 -0.0278 0.043 Uiso 1 1 calc R

loop_
_atom_site_aniso_label
_atom_site_aniso_U_11
_atom_site_aniso_U_22
_atom_site_aniso_U_33
_atom_site_aniso_U_23
_atom_site_aniso_U_13
_atom_site_aniso_U_12
Zn1 0.0096(4) 0.0112(4) 0.0143(4) 0.000 0.0008(2) 0.000
P2 0.0113(5) 0.0122(6) 0.0143(5) 0.0002(3) 0.0019(4) -0.0001(4)
N5 0.0131(16) 0.0144(17) 0.0205(16) -0.0005(13) 0.0009(13) -0.0042(13)
O5 0.0185(15) 0.0303(19) 0.0150(14) 0.0005(11) 0.0057(12) -0.0016(12)
C10 0.0144(18) 0.013(2) 0.0189(19) 0.0014(15) -0.0054(15) -0.0042(15)
N6 0.0161(17) 0.0154(17) 0.0170(16) 0.0026(13) -0.0046(13) -0.0068(13)
C9 0.017(2) 0.015(2) 0.018(2) 0.0039(14) 0.0006(14) -0.0024(15)
N8 0.031(2) 0.024(2) 0.0237(19) 0.0087(14) -0.0085(16) -0.0049(16)
O6 0.0168(15) 0.0111(15) 0.0398(18) -0.0012(12) -0.0065(13) 0.0004(11)
O7 0.0204(16) 0.0138(16) 0.042(2) -0.0012(13) 0.0098(14) -0.0035(12)
O8 0.0143(16) 0.054(2) 0.0164(15) -0.0038(14) 0.0012(12) 0.0079(14)

loop_
_atom_type_symbol
_atom_type_description
_atom_type_scat_dispersion_real
_atom_type_scat_dispersion_imag
_atom_type_scat_source
C C 0.0033 0.0016 'International Tables Vol C Tables 4.2.6.8 and 6.1.1.4'
H H 0.0000 0.0000 'International Tables Vol C Tables 4.2.6.8 and 6.1.1.4'
N N 0.0061 0.0033 'International Tables Vol C Tables 4.2.6.8 and 6.1.1.4'
O O 0.0106 0.0060 'International Tables Vol C Tables 4.2.6.8 and 6.1.1.4'
P P 0.1023 0.0942 'International Tables Vol C Tables 4.2.6.8 and 6.1.1.4'
Zn Zn 0.2839 1.4301 'International Tables Vol C Tables 4.2.6.8 and 6.1.1.4'

loop_
_geom_angle_atom_site_label_1
_geom_angle_atom_site_label_2
_geom_angle_atom_site_label_3
_geom_angle
_geom_angle_site_symmetry_1
_geom_angle_site_symmetry_3
O5 Zn1 O5 175.09(17) . 4_655
O5 Zn1 N6 89.70(13) . .
O5 Zn1 N6 93.72(13) 4_655 .
O5 Zn1 N6 93.72(13) . 4_655
O5 Zn1 N6 89.70(13) 4_655 4_655
N6 Zn1 N6 92.00(19) . 4_655
O5 Zn1 N5 90.99(12) . 6_666
O5 Zn1 N5 85.41(12) 4_655 6_666
N6 Zn1 N5 176.79(12) . 6_666
N6 Zn1 N5 91.09(14) 4_655 6_666
O5 Zn1 N5 85.41(12) . 7_665
O5 Zn1 N5 90.99(12) 4_655 7_665
N6 Zn1 N5 91.08(14) . 7_665
N6 Zn1 N5 176.79(12) 4_655 7_665
N5 Zn1 N5 85.85(18) 6_666 7_665
O5 P2 O7 114.54(18) . .
O5 P2 O6 113.39(18) . .
O7 P2 O6 105.09(19) . .
O5 P2 O8 109.88(18) . .
O7 P2 O8 107.6(2) . .
O6 P2 O8 105.78(18) . .
C9 N5 C10 103.7(3) . .
C9 N5 Zn1 133.2(3) . 6_556
C10 N5 Zn1 121.8(3) . 6_556
P2 O5 Zn1 155.0(2) . .
N8 C10 N5 110.1(3) . .
N8 C10 H12 125.0 . .
N5 C10 H12 125.0 . .
C9 N6 N8 103.4(3) . .
C9 N6 Zn1 132.2(3) . .
N8 N6 Zn1 123.8(3) . .
N5 C9 N6 113.4(4) . .
N5 C9 H13 123.3 . .
N6 C9 H13 123.3 . .
C10 N8 N6 109.4(3) . .
C10 N8 H14 125.3 . .
N6 N8 H14 125.3 . .
P2 O6 H15 109.5 . .
P2 O8 H16 109.5 . .

loop_
_geom_bond_atom_site_label_1
_geom_bond_atom_site_label_2
_geom_bond_distance
_geom_bond_site_symmetry_2
Zn1 O5 2.085(3) .
Zn1 O5 2.085(3) 4_655
Zn1 N6 2.134(3) .
Zn1 N6 2.134(3) 4_655
Zn1 N5 2.181(3) 6_666
Zn1 N5 2.181(3) 7_665
P2 O5 1.487(3) .
P2 O7 1.512(3) .
P2 O6 1.564(3) .
P2 O8 1.566(3) .
N5 C9 1.331(5) .
N5 C10 1.337(5) .
N5 Zn1 2.181(3) 6_556
C10 N8 1.320(5) .
C10 H12 0.9400 .
N6 C9 1.335(5) .
N6 N8 1.350(5) .
C9 H13 0.9400 .
N8 H14 0.8700 .
O6 H15 0.8300 .
O8 H16 0.8300 .

loop_
_geom_torsion_atom_site_label_1
_geom_torsion_atom_site_label_2
_geom_torsion_atom_site_label_3
_geom_torsion_atom_site_label_4
_geom_torsion
_geom_torsion_site_symmetry_1
O7 P2 O5 Zn1 -79.3(5) .
O6 P2 O5 Zn1 41.3(5) .
O8 P2 O5 Zn1 159.4(4) .
O5 Zn1 O5 P2 107.5(5) 4_655
N6 Zn1 O5 P2 -118.4(5) .
N6 Zn1 O5 P2 -26.4(5) 4_655
N5 Zn1 O5 P2 64.8(5) 6_666
N5 Zn1 O5 P2 150.5(5) 7_665
C9 N5 C10 N8 -0.1(5) .
Zn1 N5 C10 N8 168.5(3) 6_556
O5 Zn1 N6 C9 136.7(4) .
O5 Zn1 N6 C9 -46.9(4) 4_655
N6 Zn1 N6 C9 43.0(3) 4_655
N5 Zn1 N6 C9 -121(2) 6_666
N5 Zn1 N6 C9 -137.9(4) 7_665
O5 Zn1 N6 N8 -53.9(3) .
O5 Zn1 N6 N8 122.6(3) 4_655
N6 Zn1 N6 N8 -147.6(4) 4_655
N5 Zn1 N6 N8 48(2) 6_666
N5 Zn1 N6 N8 31.5(3) 7_665
C10 N5 C9 N6 0.1(5) .
Zn1 N5 C9 N6 -166.6(3) 6_556
N8 N6 C9 N5 -0.1(5) .
Zn1 N6 C9 N5 170.9(3) .
N5 C10 N8 N6 0.0(5) .
C9 N6 N8 C10 0.0(5) .
Zn1 N6 N8 C10 -171.9(3) .
